data_1001355
loop_
_publ_author_name
'Gasperin, M'

_publ_section_title
;
Synthese et structure de trois niobouranates d'ions monovalents: Tl
Nb~2~ U~2~ O~11.5~, K Nb U O~6~, et Rb Nb U O~6~
;
_journal_coden_ASTM JSSCBI
_journal_name_full 'Journal of Solid State Chemistry'
_journal_page_first 219
_journal_page_last 224
_journal_paper_doi 10.1016/0022-4596(87)90357-4
_journal_volume 67
_journal_year 1987
_chemical_formula_structural 'Tl Nb2 U2 O11.5'
_chemical_formula_sum 'Nb2 O11.5 Tl U2'
_chemical_name_systematic 'Thallium niobium uranium oxide (1/2/2/11.5)'
_space_group_IT_number 62
_symmetry_cell_setting orthorhombic
_symmetry_Int_Tables_number 62
_symmetry_space_group_name_Hall '-P 2bc 2a'
_symmetry_space_group_name_H-M 'P m n b'
_cell_angle_alpha 90
_cell_angle_beta 90
_cell_angle_gamma 90
_cell_formula_units_Z 4
_cell_length_a 7.713(3)
_cell_length_b 10.329(4)
_cell_length_c 13.947(5)
_cell_volume 1111.1
_refine_ls_R_factor_all 0.067
_cod_database_code 1001355

loop_
_symmetry_equiv_pos_as_xyz
x,y,z
1/2-x,1/2+y,1/2-z
1/2+x,-y,-z
-x,1/2-y,1/2+z
-x,-y,-z
1/2+x,1/2-y,1/2+z
1/2-x,y,z
x,1/2+y,1/2-z

loop_
_atom_site_label
_atom_site_type_symbol
_atom_site_symmetry_multiplicity
_atom_site_Wyckoff_symbol
_atom_site_fract_x
_atom_site_fract_y
_atom_site_fract_z
_atom_site_occupancy
_atom_site_attached_hydrogens
_atom_site_calc_flag
U1 U6+ 4 c 0.25 0.2046(1) 0.2105(1) 1. 0 d
U2 U6+ 4 c 0.25 0.8353(1) 0.7612(1) 1. 0 d
Nb1 Nb5+ 8 d 0.4992(2) 0.4609(1) 0.1090(1) 1. 0 d
Tl1 Tl1+ 8 d 0.0200(3) 0.8685(2) 0.0418(1) 0.5 0 d
O1 O2- 4 c 0.25 0.1089(24) 0.1045(15) 1. 0 d
O2 O2- 4 c 0.25 0.4047(22) 0.1178(15) 1. 0 d
O3 O2- 4 c 0.25 0.4343(24) 0.6356(17) 1. 0 d
O4 O2- 8 d 0.5306(20) 0.2903(14) 0.1715(12) 1. 0 d
O5 O2- 4 c 0.25 0.5020(21) 0.8590(16) 1. 0 d
O6 O2- 4 c 0.25 0.2321(21) 0.8386(15) 1. 0 d
O7 O2- 4 c 0.25 0.8013(22) 0.1855(17) 1. 0 d
O8 O2- 8 d 0.0349(19) 0.5791(13) 0.2195(11) 1. 0 d
O9 O2- 8 d 0.0505(25) 0.6133(16) 0.0197(12) 0.75 0 d

loop_
_atom_type_symbol
_atom_type_oxidation_number
U6+ 6.000
Nb5+ 5.000
Tl1+ 1.000
O2- -2.000
